data_4515081
loop_
_publ_author_name
'Mandal, Tripti'
'Pathak, Sudipta'
'Dey, Arka'
'Islam, Md Maidul'
'Seth, Saikat Kumar'
'Masum, Abdulla Al'
'Ortega-Castro, Joaqu\'in'
'Ray, Partha Pratim'
'Frontera, Antonio'
'Mukhopadhyay, Subrata'

_publ_section_title
;
 Structures, Photoresponse Properties, and Biological Activity of
 Dicyano-Substituted 4-Aryl-2-pyridone Derivatives.
;
_journal_issue 4
_journal_name_full 'ACS omega'
_journal_page_first 7200
_journal_page_last 7212
_journal_paper_doi 10.1021/acsomega.9b00289
_journal_volume 4
_journal_year 2019
_chemical_formula_sum 'C14 H16 Cl N5 O8'
_chemical_formula_weight 417.77
_space_group_IT_number 2
_space_group_name_Hall '-P 1'
_space_group_name_H-M_alt 'P -1'
_symmetry_cell_setting triclinic
_symmetry_space_group_name_Hall '-P 1'
_symmetry_space_group_name_H-M 'P -1'
_atom_sites_solution_hydrogens geom
_atom_sites_solution_primary direct
_atom_sites_solution_secondary difmap
_audit_creation_method SHELXL-97
_cell_angle_alpha 91.381(3)
_cell_angle_beta 101.462(2)
_cell_angle_gamma 93.177(2)
_cell_formula_units_Z 2
_cell_length_a 6.6018(3)
_cell_length_b 9.9118(4)
_cell_length_c 13.6939(7)
_cell_measurement_reflns_used 1980
_cell_measurement_temperature 296(2)
_cell_measurement_theta_max 25.0
_cell_measurement_theta_min 1.5
_cell_volume 876.29(7)
_computing_cell_refinement 'APEX2(Bruker,2007)and SAINT (Bruker,2007)'
_computing_data_collection 'APEX2 (Bruker, 2007)'
_computing_data_reduction 'SAINT(Bruker,2007)and XPREP(Bruker,2007)'
_computing_molecular_graphics
;    
ORTEP-3 for Windows (Farrugia, 1997), DIAMOND (Brandenburg,
1999) and Mercury (Macrae <i>et al.</i>, 2006)
;
_computing_publication_material 'PLATON (Spek, 2009)'
_computing_structure_refinement 'SHELXL-97 (Sheldrick, 1997)'
_computing_structure_solution 'SHELXS97 (Sheldrick, 2008)'
_diffrn_ambient_temperature 296(2)
_diffrn_measured_fraction_theta_full 0.980
_diffrn_measured_fraction_theta_max 0.980
_diffrn_measurement_device_type 'Bruker SMART APEX II CCD area-detector'
_diffrn_measurement_method '\w and \f'
_diffrn_radiation_monochromator graphite
_diffrn_radiation_source 'fine-focus sealed tube'
_diffrn_radiation_type MoK\a
_diffrn_radiation_wavelength 0.71073
_diffrn_reflns_av_R_equivalents 0.0254
_diffrn_reflns_av_sigmaI/netI 0.0254
_diffrn_reflns_limit_h_max 7
_diffrn_reflns_limit_h_min -7
_diffrn_reflns_limit_k_max 11
_diffrn_reflns_limit_k_min -11
_diffrn_reflns_limit_l_max 16
_diffrn_reflns_limit_l_min -16
_diffrn_reflns_number 9874
_diffrn_reflns_theta_full 25.00
_diffrn_reflns_theta_max 25.00
_diffrn_reflns_theta_min 2.06
_exptl_absorpt_coefficient_mu 0.275
_exptl_absorpt_correction_T_max 0.979
_exptl_absorpt_correction_T_min 0.958
_exptl_absorpt_correction_type multi-scan
_exptl_absorpt_process_details SADABS
_exptl_crystal_colour pale-yellow
_exptl_crystal_density_diffrn 1.583
_exptl_crystal_density_method 'not measured'
_exptl_crystal_description block
_exptl_crystal_F_000 432
_exptl_crystal_size_max 0.17
_exptl_crystal_size_mid 0.13
_exptl_crystal_size_min 0.08
_refine_diff_density_max 0.358
_refine_diff_density_min -0.243
_refine_diff_density_rms 0.045
_refine_ls_extinction_coef 0.042(3)
_refine_ls_extinction_expression Fc^*^=kFc[1+0.001xFc^2^\l^3^/sin(2\q)]^-1/4^
_refine_ls_extinction_method SHELXL
_refine_ls_goodness_of_fit_ref 1.033
_refine_ls_hydrogen_treatment constr
_refine_ls_matrix_type full
_refine_ls_number_parameters 254
_refine_ls_number_reflns 3028
_refine_ls_number_restraints 4
_refine_ls_restrained_S_all 1.033
_refine_ls_R_factor_all 0.0417
_refine_ls_R_factor_gt 0.0367
_refine_ls_shift/su_max 0.000
_refine_ls_shift/su_mean 0.000
_refine_ls_structure_factor_coef Fsqd
_refine_ls_weighting_details 'calc w=1/[\s^2^(Fo^2^)+(0.0513P)^2^+0.3091P] where P=(Fo^2^+2Fc^2^)/3'
_refine_ls_weighting_scheme calc
_refine_ls_wR_factor_gt 0.0929
_refine_ls_wR_factor_ref 0.0973
_reflns_number_gt 2696
_reflns_number_total 3028
_reflns_threshold_expression >2sigma(I)
_cod_data_source_file ao9b00289_si_002.cif
_cod_data_source_block tm-12-revised
_cod_depositor_comments
;
The following automatic conversions were performed:

'_symmetry_cell_setting' value 'Triclinic' changed to 'triclinic'
according to
/home/data/users/saulius/crontab/automatic-downloads/current/ACS/lib/dictionaries/cif_core.dic
dictionary named 'cif_core.dic' version 2.4.2 from 2011-04-26.

Automatic conversion script
Id: cif_fix_values 4973 2017-02-22 13:04:09Z antanas 
;
_cod_original_sg_symbol_H-M P-1
_cod_database_code 4515081

loop_
_symmetry_equiv_pos_as_xyz
'x, y, z'
'-x, -y, -z'

loop_
_atom_site_label
_atom_site_type_symbol
_atom_site_fract_x
_atom_site_fract_y
_atom_site_fract_z
_atom_site_U_iso_or_equiv
_atom_site_adp_type
_atom_site_occupancy
_atom_site_symmetry_multiplicity
_atom_site_calc_flag
_atom_site_refinement_flags
Cl1 Cl 0.48191(7) 0.74951(5) 0.24841(3) 0.03759(16) Uani 1 1 d .
C4 C 0.6834(3) 0.21129(18) 0.39905(13) 0.0310(4) Uani 1 1 d .
N1 N 0.8777(2) 0.27193(18) 0.55820(11) 0.0424(4) Uani 1 1 d .
H1 H 0.9411 0.3336 0.6003 0.051 Uiso 1 1 calc R
C5 C 0.7832(3) 0.3086(2) 0.46885(13) 0.0369(4) Uani 1 1 d .
H5 H 0.7842 0.3994 0.4532 0.044 Uiso 1 1 calc R
C3 C 0.6843(3) 0.0781(2) 0.42567(15) 0.0411(4) Uani 1 1 d .
H3 H 0.6198 0.0105 0.3799 0.049 Uiso 1 1 calc R
C1 C 0.8788(3) 0.1439(2) 0.58555(15) 0.0468(5) Uani 1 1 d .
H1A H 0.9463 0.1226 0.6491 0.056 Uiso 1 1 calc R
C6 C 0.5763(3) 0.25250(17) 0.29902(12) 0.0298(4) Uani 1 1 d .
C8 C 0.5539(3) 0.26177(18) 0.11831(13) 0.0314(4) Uani 1 1 d .
C9 C 0.2883(3) 0.36388(17) 0.19631(13) 0.0306(4) Uani 1 1 d .
C7 C 0.6532(3) 0.22027(18) 0.21397(13) 0.0312(4) Uani 1 1 d .
C10 C 0.3978(3) 0.32202(18) 0.29057(13) 0.0318(4) Uani 1 1 d .
C11 C 0.8346(3) 0.14666(19) 0.21874(13) 0.0352(4) Uani 1 1 d .
C12 C 0.3105(3) 0.3514(2) 0.37541(14) 0.0394(4) Uani 1 1 d .
C13 C 0.2809(3) 0.38942(18) 0.01885(13) 0.0340(4) Uani 1 1 d .
H13A H 0.3802 0.3913 -0.0247 0.041 Uiso 1 1 calc R
H13B H 0.2486 0.4819 0.0307 0.041 Uiso 1 1 calc R
C2 C 0.7809(3) 0.0446(2) 0.52021(16) 0.0476(5) Uani 1 1 d .
H2 H 0.7789 -0.0449 0.5389 0.057 Uiso 1 1 calc R
N2 N 0.3771(2) 0.33381(14) 0.11436(10) 0.0296(3) Uani 1 1 d .
N4 N 0.2378(3) 0.3755(2) 0.44246(13) 0.0592(5) Uani 1 1 d .
N3 N 0.9778(3) 0.08569(19) 0.22185(14) 0.0512(5) Uani 1 1 d .
N5 N 0.1309(2) 0.17693(16) -0.07298(12) 0.0407(4) Uani 1 1 d .
H5A H 0.2170 0.1888 -0.1149 0.061 Uiso 1 1 calc R
H5B H 0.0134 0.1343 -0.1050 0.061 Uiso 1 1 calc R
H5C H 0.1891 0.1277 -0.0227 0.061 Uiso 1 1 calc R
C14 C 0.0860(3) 0.31057(19) -0.03345(14) 0.0372(4) Uani 1 1 d .
H14A H -0.0064 0.2972 0.0129 0.045 Uiso 1 1 calc R
H14B H 0.0161 0.3622 -0.0880 0.045 Uiso 1 1 calc R
O2 O 0.12642(19) 0.42257(13) 0.18336(9) 0.0388(3) Uani 1 1 d .
O1 O 0.6146(2) 0.23797(14) 0.03989(9) 0.0440(4) Uani 1 1 d .
O3 O 0.5354(3) 0.63398(17) 0.19585(12) 0.0632(5) Uani 1 1 d .
O4 O 0.5463(3) 0.7387(2) 0.35245(12) 0.0716(5) Uani 1 1 d .
O6 O 0.2652(2) 0.7611(2) 0.22294(13) 0.0670(5) Uani 1 1 d .
O5 O 0.5849(3) 0.86643(18) 0.21657(14) 0.0732(5) Uani 1 1 d .
O7 O 0.0896(2) 0.45854(17) 0.68842(11) 0.0566(4) Uani 1 1 d D
H7A H 0.1816 0.4233 0.7272 0.085 Uiso 1 1 d RD
H7B H 0.0200 0.4935 0.7238 0.085 Uiso 1 1 d RD
O8 O 0.7364(2) 1.02244(15) 0.94234(12) 0.0568(4) Uani 1 1 d D
H8A H 0.7007 1.0875 0.9755 0.085 Uiso 1 1 d RD
H8B H 0.7104 1.0004 0.8827 0.085 Uiso 1 1 d RD

loop_
_atom_site_aniso_label
_atom_site_aniso_U_11
_atom_site_aniso_U_22
_atom_site_aniso_U_33
_atom_site_aniso_U_23
_atom_site_aniso_U_13
_atom_site_aniso_U_12
Cl1 0.0381(3) 0.0428(3) 0.0316(3) 0.00057(19) 0.00569(18) 0.00490(19)
C4 0.0277(8) 0.0377(10) 0.0288(9) -0.0027(7) 0.0081(7) 0.0043(7)
N1 0.0387(9) 0.0591(11) 0.0281(8) -0.0081(8) 0.0039(7) 0.0048(8)
C5 0.0358(9) 0.0416(11) 0.0334(10) -0.0016(8) 0.0070(8) 0.0029(8)
C3 0.0421(10) 0.0398(11) 0.0419(11) -0.0031(9) 0.0097(8) 0.0035(8)
C1 0.0460(11) 0.0684(15) 0.0301(10) 0.0093(10) 0.0115(8) 0.0216(10)
C6 0.0291(8) 0.0302(9) 0.0293(9) -0.0036(7) 0.0055(7) -0.0018(7)
C8 0.0312(9) 0.0318(9) 0.0314(9) -0.0052(7) 0.0086(7) -0.0012(7)
C9 0.0305(9) 0.0299(9) 0.0315(9) -0.0042(7) 0.0076(7) 0.0013(7)
C7 0.0283(8) 0.0333(9) 0.0320(9) -0.0043(7) 0.0067(7) 0.0028(7)
C10 0.0307(9) 0.0361(10) 0.0291(9) -0.0027(7) 0.0075(7) 0.0031(7)
C11 0.0362(10) 0.0352(10) 0.0345(10) -0.0042(8) 0.0093(7) -0.0001(8)
C12 0.0355(10) 0.0507(12) 0.0330(10) 0.0019(8) 0.0065(8) 0.0125(8)
C13 0.0400(10) 0.0309(9) 0.0322(9) 0.0044(7) 0.0090(7) 0.0042(7)
C2 0.0510(12) 0.0478(12) 0.0490(12) 0.0129(10) 0.0171(10) 0.0150(9)
N2 0.0315(7) 0.0311(8) 0.0258(7) -0.0014(6) 0.0049(6) 0.0023(6)
N4 0.0526(11) 0.0916(15) 0.0387(10) 0.0017(10) 0.0161(8) 0.0255(10)
N3 0.0425(10) 0.0520(11) 0.0618(12) -0.0016(9) 0.0143(8) 0.0157(8)
N5 0.0404(9) 0.0409(9) 0.0386(9) -0.0026(7) 0.0036(7) 0.0014(7)
C14 0.0352(9) 0.0414(11) 0.0339(10) 0.0021(8) 0.0027(7) 0.0080(8)
O2 0.0352(7) 0.0457(8) 0.0368(7) 0.0005(6) 0.0076(5) 0.0132(6)
O1 0.0486(8) 0.0557(9) 0.0319(7) -0.0010(6) 0.0156(6) 0.0133(6)
O3 0.0747(11) 0.0577(10) 0.0558(10) -0.0114(8) 0.0072(8) 0.0182(8)
O4 0.0805(12) 0.0981(14) 0.0346(8) 0.0055(8) 0.0032(8) 0.0217(10)
O6 0.0432(9) 0.0952(13) 0.0631(10) 0.0054(9) 0.0080(7) 0.0156(8)
O5 0.0850(13) 0.0605(11) 0.0726(12) -0.0017(9) 0.0204(10) -0.0240(9)
O7 0.0461(8) 0.0713(10) 0.0496(9) -0.0176(8) 0.0013(7) 0.0194(7)
O8 0.0657(10) 0.0491(9) 0.0564(9) 0.0052(7) 0.0112(8) 0.0122(7)

loop_
_atom_type_symbol
_atom_type_description
_atom_type_scat_dispersion_real
_atom_type_scat_dispersion_imag
_atom_type_scat_source
C C 0.0033 0.0016 'International Tables Vol C Tables 4.2.6.8 and 6.1.1.4'
H H 0.0000 0.0000 'International Tables Vol C Tables 4.2.6.8 and 6.1.1.4'
N N 0.0061 0.0033 'International Tables Vol C Tables 4.2.6.8 and 6.1.1.4'
O O 0.0106 0.0060 'International Tables Vol C Tables 4.2.6.8 and 6.1.1.4'
Cl Cl 0.1484 0.1585 'International Tables Vol C Tables 4.2.6.8 and 6.1.1.4'

loop_
_geom_angle_atom_site_label_1
_geom_angle_atom_site_label_2
_geom_angle_atom_site_label_3
_geom_angle
O4 Cl1 O6 110.47(11)
O4 Cl1 O5 109.54(12)
O6 Cl1 O5 109.16(12)
O4 Cl1 O3 110.97(11)
O6 Cl1 O3 109.18(11)
O5 Cl1 O3 107.46(11)
C3 C4 C5 118.17(17)
C3 C4 C6 122.06(16)
C5 C4 C6 119.76(17)
C5 N1 C1 122.92(18)
C5 N1 H1 118.5
C1 N1 H1 118.5
N1 C5 C4 119.76(18)
N1 C5 H5 120.1
C4 C5 H5 120.1
C4 C3 C2 120.16(19)
C4 C3 H3 119.9
C2 C3 H3 119.9
N1 C1 C2 119.66(19)
N1 C1 H1A 120.2
C2 C1 H1A 120.2
C10 C6 C7 119.99(16)
C10 C6 C4 119.46(15)
C7 C6 C4 120.54(15)
O1 C8 N2 118.90(16)
O1 C8 C7 124.34(16)
N2 C8 C7 116.76(14)
O2 C9 N2 119.27(16)
O2 C9 C10 125.09(15)
N2 C9 C10 115.64(15)
C6 C7 C8 120.83(16)
C6 C7 C11 122.02(16)
C8 C7 C11 117.14(15)
C6 C10 C12 121.32(16)
C6 C10 C9 121.85(15)
C12 C10 C9 116.80(15)
N3 C11 C7 178.8(2)
N4 C12 C10 178.9(2)
N2 C13 C14 113.80(15)
N2 C13 H13A 108.8
C14 C13 H13A 108.8
N2 C13 H13B 108.8
C14 C13 H13B 108.8
H13A C13 H13B 107.7
C1 C2 C3 119.3(2)
C1 C2 H2 120.3
C3 C2 H2 120.3
C8 N2 C9 124.83(15)
C8 N2 C13 118.53(14)
C9 N2 C13 116.56(14)
C14 N5 H5A 109.5
C14 N5 H5B 109.5
H5A N5 H5B 109.5
C14 N5 H5C 109.5
H5A N5 H5C 109.5
H5B N5 H5C 109.5
N5 C14 C13 111.75(15)
N5 C14 H14A 109.3
C13 C14 H14A 109.3
N5 C14 H14B 109.3
C13 C14 H14B 109.3
H14A C14 H14B 107.9
H7A O7 H7B 105.0
H8A O8 H8B 132.9

loop_
_geom_bond_atom_site_label_1
_geom_bond_atom_site_label_2
_geom_bond_distance
Cl1 O4 1.4121(17)
Cl1 O6 1.4155(16)
Cl1 O5 1.4317(17)
Cl1 O3 1.4354(16)
C4 C3 1.378(3)
C4 C5 1.383(3)
C4 C6 1.489(3)
N1 C5 1.327(3)
N1 C1 1.332(3)
N1 H1 0.8600
C5 H5 0.9300
C3 C2 1.382(3)
C3 H3 0.9300
C1 C2 1.358(3)
C1 H1A 0.9300
C6 C10 1.384(2)
C6 C7 1.397(2)
C8 O1 1.241(2)
C8 N2 1.395(2)
C8 C7 1.425(3)
C9 O2 1.229(2)
C9 N2 1.399(2)
C9 C10 1.431(3)
C7 C11 1.428(2)
C10 C12 1.427(2)
C11 N3 1.144(2)
C12 N4 1.144(2)
C13 N2 1.470(2)
C13 C14 1.509(3)
C13 H13A 0.9700
C13 H13B 0.9700
C2 H2 0.9300
N5 C14 1.486(2)
N5 H5A 0.8900
N5 H5B 0.8900
N5 H5C 0.8900
C14 H14A 0.9700
C14 H14B 0.9700
O7 H7A 0.8229
O7 H7B 0.8151
O8 H8A 0.8502
O8 H8B 0.8217
